data_7109494
loop_
_publ_author_name
'Larissa Bergmann'
'Jana Friedrichs'
'Mathias Mydlak'
'Thomas Baumann'
'Martin Nieger'
'Stefan Brase'

_publ_section_title
;
 Outstanding luminescence from neutral copper(I) complexes with
 pyridyl-tetrazolate and phosphine ligands
;
_journal_name_full Chem.Commun.
_journal_page_first 6501
_journal_paper_doi 10.1039/c3cc42280a
_journal_volume 49
_journal_year 2013
_chemical_formula_moiety 'C44 H36 Cu N5 O P2'
_chemical_formula_sum 'C44 H36 Cu N5 O P2'
_chemical_formula_weight 776.26
_chemical_name_systematic
;
?
;
_space_group_IT_number 14
_symmetry_cell_setting monoclinic
_symmetry_space_group_name_Hall '-P 2yn'
_symmetry_space_group_name_H-M 'P 1 21/n 1'
_atom_sites_solution_hydrogens geom
_atom_sites_solution_primary direct
_atom_sites_solution_secondary difmap
_audit_creation_method SHELXL-97
_cell_angle_alpha 90.00
_cell_angle_beta 90.654(7)
_cell_angle_gamma 90.00
_cell_formula_units_Z 4
_cell_length_a 9.3177(7)
_cell_length_b 18.3378(9)
_cell_length_c 22.3498(18)
_cell_measurement_reflns_used 229
_cell_measurement_temperature 123(2)
_cell_measurement_theta_max 25
_cell_measurement_theta_min 1
_cell_volume 3818.6(5)
_computing_cell_refinement EVALCCD
_computing_data_collection Collect
_computing_data_reduction EVALCCD
_computing_molecular_graphics XP
_computing_publication_material 'SHELXL-97 (Sheldrick, 1997)'
_computing_structure_refinement 'SHELXL-97 (Sheldrick, 1997)'
_computing_structure_solution 'SHELXS-97 (Sheldrick, 1990)'
_diffrn_ambient_temperature 123(2)
_diffrn_measured_fraction_theta_full 0.999
_diffrn_measured_fraction_theta_max 0.999
_diffrn_measurement_device_type 'Bruker-Nonius KappaCCD'
_diffrn_measurement_method 'rotation in phi and omega, 1 deg.'
_diffrn_radiation_monochromator graphite
_diffrn_radiation_source 'fine-focus sealed tube'
_diffrn_radiation_type MoK\a
_diffrn_radiation_wavelength 0.71073
_diffrn_reflns_av_R_equivalents 0.0328
_diffrn_reflns_av_sigmaI/netI 0.0214
_diffrn_reflns_limit_h_max 12
_diffrn_reflns_limit_h_min -12
_diffrn_reflns_limit_k_max 23
_diffrn_reflns_limit_k_min -23
_diffrn_reflns_limit_l_max 29
_diffrn_reflns_limit_l_min -29
_diffrn_reflns_number 67074
_diffrn_reflns_theta_full 27.48
_diffrn_reflns_theta_max 27.48
_diffrn_reflns_theta_min 2.95
_exptl_absorpt_coefficient_mu 0.698
_exptl_absorpt_correction_T_max 0.9562
_exptl_absorpt_correction_T_min 0.8603
_exptl_absorpt_correction_type multi-scan
_exptl_absorpt_process_details 'SADABS (Sheldrick, 2008)'
_exptl_crystal_colour 'pale yellow'
_exptl_crystal_density_diffrn 1.350
_exptl_crystal_density_meas ?
_exptl_crystal_density_method 'not measured'
_exptl_crystal_description plates
_exptl_crystal_F_000 1608
_exptl_crystal_size_max 0.24
_exptl_crystal_size_mid 0.12
_exptl_crystal_size_min 0.06
_refine_diff_density_max 0.393
_refine_diff_density_min -0.366
_refine_diff_density_rms 0.053
_refine_ls_extinction_method none
_refine_ls_goodness_of_fit_ref 1.075
_refine_ls_hydrogen_treatment constr
_refine_ls_matrix_type full
_refine_ls_number_parameters 480
_refine_ls_number_reflns 8734
_refine_ls_number_restraints 0
_refine_ls_restrained_S_all 1.075
_refine_ls_R_factor_all 0.0418
_refine_ls_R_factor_gt 0.0307
_refine_ls_shift/su_max 0.001
_refine_ls_shift/su_mean 0.000
_refine_ls_structure_factor_coef Fsqd
_refine_ls_weighting_details 'calc w=1/[\s^2^(Fo^2^)+(0.0282P)^2^+2.7348P] where P=(Fo^2^+2Fc^2^)/3'
_refine_ls_weighting_scheme calc
_refine_ls_wR_factor_gt 0.0691
_refine_ls_wR_factor_ref 0.0743
_reflns_number_gt 7360
_reflns_number_total 8734
_reflns_threshold_expression >2sigma(I)
_cod_data_source_file c3cc42280a.txt
_cod_data_source_block sb525_n_compound_4a
_cod_depositor_comments
;
The following automatic conversions were performed:

'_exptl_crystal_density_meas' value 'none' was changed to '?' - the
value is perceived as not measured.

Automatic conversion script
Id: cif_fix_values 3008 2015-01-20 13:52:24Z robertas 
;
_cod_original_sg_symbol_H-M 'P 21/n'
_cod_database_code 7109494

loop_
_symmetry_equiv_pos_as_xyz
'x, y, z'
'-x+1/2, y+1/2, -z+1/2'
'-x, -y, -z'
'x-1/2, -y-1/2, z-1/2'

loop_
_atom_site_label
_atom_site_type_symbol
_atom_site_fract_x
_atom_site_fract_y
_atom_site_fract_z
_atom_site_U_iso_or_equiv
_atom_site_adp_type
_atom_site_occupancy
_atom_site_symmetry_multiplicity
_atom_site_calc_flag
_atom_site_refinement_flags
Cu1 Cu 0.57811(2) 0.740854(10) 0.672601(8) 0.01522(6) Uani 1 1 d .
P1 P 0.56275(4) 0.65203(2) 0.601151(17) 0.01413(8) Uani 1 1 d .
P2 P 0.50617(4) 0.85178(2) 0.642345(18) 0.01535(9) Uani 1 1 d .
N1 N 0.48582(14) 0.70223(7) 0.74977(6) 0.0173(3) Uani 1 1 d .
N2 N 0.35785(15) 0.68994(8) 0.77500(6) 0.0202(3) Uani 1 1 d .
N3 N 0.37883(16) 0.67342(8) 0.83192(6) 0.0227(3) Uani 1 1 d .
N4 N 0.52061(16) 0.67470(8) 0.84508(6) 0.0239(3) Uani 1 1 d .
C5 C 0.58232(18) 0.69217(9) 0.79368(7) 0.0178(3) Uani 1 1 d .
C6 C 0.73493(18) 0.70298(9) 0.78163(7) 0.0194(3) Uani 1 1 d .
C7 C 0.8436(2) 0.68214(11) 0.82138(8) 0.0287(4) Uani 1 1 d .
H7 H 0.8215 0.6597 0.8585 0.034 Uiso 1 1 calc R
C8 C 0.9846(2) 0.69496(12) 0.80557(9) 0.0351(5) Uani 1 1 d .
H8 H 1.0612 0.6810 0.8316 0.042 Uiso 1 1 calc R
C9 C 1.01277(19) 0.72837(11) 0.75152(9) 0.0314(4) Uani 1 1 d .
H9 H 1.1087 0.7385 0.7403 0.038 Uiso 1 1 calc R
C10 C 0.89928(18) 0.74696(10) 0.71399(8) 0.0246(4) Uani 1 1 d .
H10 H 0.9195 0.7697 0.6768 0.029 Uiso 1 1 calc R
N11 N 0.76149(14) 0.73408(8) 0.72801(6) 0.0185(3) Uani 1 1 d .
C12 C 0.64879(16) 0.66342(9) 0.52802(7) 0.0154(3) Uani 1 1 d .
C13 C 0.71494(17) 0.60599(9) 0.49746(7) 0.0174(3) Uani 1 1 d .
H13 H 0.7132 0.5584 0.5143 0.021 Uiso 1 1 calc R
C14 C 0.78347(17) 0.61681(9) 0.44275(7) 0.0192(3) Uani 1 1 d .
C15 C 0.78409(19) 0.68645(10) 0.41832(7) 0.0219(3) Uani 1 1 d .
H15 H 0.8302 0.6946 0.3812 0.026 Uiso 1 1 calc R
C16 C 0.71856(18) 0.74424(9) 0.44718(7) 0.0211(3) Uani 1 1 d .
H16 H 0.7195 0.7916 0.4299 0.025 Uiso 1 1 calc R
C17 C 0.65178(17) 0.73247(9) 0.50133(7) 0.0170(3) Uani 1 1 d .
O18 O 0.59568(12) 0.79241(6) 0.53128(5) 0.0180(2) Uani 1 1 d .
C19 C 0.44850(17) 0.80456(9) 0.52762(7) 0.0171(3) Uani 1 1 d .
C20 C 0.36476(19) 0.78465(10) 0.47877(7) 0.0218(3) Uani 1 1 d .
H20 H 0.4070 0.7622 0.4450 0.026 Uiso 1 1 calc R
C21 C 0.21800(19) 0.79803(10) 0.47990(8) 0.0242(4) Uani 1 1 d .
H21 H 0.1599 0.7837 0.4467 0.029 Uiso 1 1 calc R
C22 C 0.15442(18) 0.83192(10) 0.52838(8) 0.0230(4) Uani 1 1 d .
C23 C 0.24207(18) 0.85361(9) 0.57645(7) 0.0199(3) Uani 1 1 d .
H23 H 0.2004 0.8782 0.6094 0.024 Uiso 1 1 calc R
C24 C 0.38960(17) 0.83985(9) 0.57690(7) 0.0168(3) Uani 1 1 d .
C25 C 0.62528(17) 0.56151(9) 0.62501(7) 0.0170(3) Uani 1 1 d .
C26 C 0.75042(19) 0.55770(10) 0.65988(8) 0.0246(4) Uani 1 1 d .
H26 H 0.8004 0.6012 0.6700 0.030 Uiso 1 1 calc R
C27 C 0.8025(2) 0.49075(11) 0.67990(9) 0.0332(4) Uani 1 1 d .
H27 H 0.8884 0.4887 0.7031 0.040 Uiso 1 1 calc R
C28 C 0.7295(2) 0.42721(11) 0.66603(8) 0.0321(4) Uani 1 1 d .
H28 H 0.7648 0.3816 0.6799 0.039 Uiso 1 1 calc R
C29 C 0.6048(2) 0.43041(10) 0.63188(8) 0.0274(4) Uani 1 1 d .
H29 H 0.5543 0.3868 0.6225 0.033 Uiso 1 1 calc R
C30 C 0.55282(19) 0.49694(9) 0.61124(8) 0.0219(4) Uani 1 1 d .
H30 H 0.4675 0.4985 0.5876 0.026 Uiso 1 1 calc R
C31 C 0.37484(17) 0.63696(9) 0.57967(7) 0.0169(3) Uani 1 1 d .
C32 C 0.33357(19) 0.61539(10) 0.52213(8) 0.0241(4) Uani 1 1 d .
H32 H 0.4046 0.6041 0.4934 0.029 Uiso 1 1 calc R
C33 C 0.1892(2) 0.61035(11) 0.50657(8) 0.0303(4) Uani 1 1 d .
H33 H 0.1619 0.5964 0.4671 0.036 Uiso 1 1 calc R
C34 C 0.0855(2) 0.62554(11) 0.54822(9) 0.0316(4) Uani 1 1 d .
H34 H -0.0133 0.6228 0.5373 0.038 Uiso 1 1 calc R
C35 C 0.1253(2) 0.64471(11) 0.60578(10) 0.0326(4) Uani 1 1 d .
H35 H 0.0536 0.6537 0.6347 0.039 Uiso 1 1 calc R
C36 C 0.26947(18) 0.65103(10) 0.62178(8) 0.0241(4) Uani 1 1 d .
H36 H 0.2959 0.6649 0.6613 0.029 Uiso 1 1 calc R
C37 C 0.64208(17) 0.91759(9) 0.62012(7) 0.0178(3) Uani 1 1 d .
C38 C 0.6348(2) 0.95696(10) 0.56691(8) 0.0252(4) Uani 1 1 d .
H38 H 0.5588 0.9480 0.5392 0.030 Uiso 1 1 calc R
C39 C 0.7378(2) 1.00919(10) 0.55415(9) 0.0319(4) Uani 1 1 d .
H39 H 0.7323 1.0357 0.5177 0.038 Uiso 1 1 calc R
C40 C 0.8483(2) 1.02278(11) 0.59435(9) 0.0338(4) Uani 1 1 d .
H40 H 0.9181 1.0589 0.5857 0.041 Uiso 1 1 calc R
C41 C 0.8573(2) 0.98380(11) 0.64727(9) 0.0335(4) Uani 1 1 d .
H41 H 0.9331 0.9933 0.6750 0.040 Uiso 1 1 calc R
C42 C 0.75537(19) 0.93069(10) 0.65988(8) 0.0247(4) Uani 1 1 d .
H42 H 0.7631 0.9032 0.6958 0.030 Uiso 1 1 calc R
C43 C 0.39345(17) 0.90628(9) 0.69175(7) 0.0180(3) Uani 1 1 d .
C44 C 0.3034(2) 0.87006(10) 0.73085(8) 0.0281(4) Uani 1 1 d .
H44 H 0.3079 0.8184 0.7339 0.034 Uiso 1 1 calc R
C45 C 0.2066(2) 0.90857(12) 0.76560(9) 0.0345(5) Uani 1 1 d .
H45 H 0.1436 0.8832 0.7914 0.041 Uiso 1 1 calc R
C46 C 0.2022(2) 0.98380(11) 0.76252(8) 0.0321(4) Uani 1 1 d .
H46 H 0.1354 1.0102 0.7859 0.038 Uiso 1 1 calc R
C47 C 0.2944(2) 1.02033(11) 0.72565(10) 0.0357(5) Uani 1 1 d .
H47 H 0.2933 1.0721 0.7246 0.043 Uiso 1 1 calc R
C48 C 0.3894(2) 0.98213(10) 0.68980(9) 0.0295(4) Uani 1 1 d .
H48 H 0.4518 1.0079 0.6639 0.035 Uiso 1 1 calc R
C49 C 0.8594(2) 0.55456(10) 0.41214(8) 0.0254(4) Uani 1 1 d .
H49A H 0.7895 0.5168 0.4011 0.038 Uiso 1 1 calc R
H49B H 0.9317 0.5339 0.4394 0.038 Uiso 1 1 calc R
H49C H 0.9063 0.5726 0.3760 0.038 Uiso 1 1 calc R
C50 C -0.0057(2) 0.84341(12) 0.52993(9) 0.0351(5) Uani 1 1 d .
H50A H -0.0418 0.8531 0.4893 0.053 Uiso 1 1 calc R
H50B H -0.0274 0.8851 0.5558 0.053 Uiso 1 1 calc R
H50C H -0.0520 0.7995 0.5457 0.053 Uiso 1 1 calc R

loop_
_atom_site_aniso_label
_atom_site_aniso_U_11
_atom_site_aniso_U_22
_atom_site_aniso_U_33
_atom_site_aniso_U_23
_atom_site_aniso_U_13
_atom_site_aniso_U_12
Cu1 0.01533(10) 0.01789(10) 0.01240(9) 0.00025(7) -0.00159(7) 0.00026(7)
P1 0.01308(19) 0.01690(19) 0.01242(18) -0.00067(15) 0.00047(14) -0.00117(15)
P2 0.01642(19) 0.0165(2) 0.01311(19) -0.00057(15) -0.00086(15) 0.00062(15)
N1 0.0153(6) 0.0199(7) 0.0166(6) 0.0006(5) -0.0007(5) 0.0008(5)
N2 0.0189(7) 0.0232(7) 0.0185(7) 0.0008(6) 0.0028(5) -0.0008(6)
N3 0.0241(7) 0.0255(8) 0.0185(7) 0.0003(6) 0.0028(6) 0.0015(6)
N4 0.0265(8) 0.0292(8) 0.0158(7) 0.0007(6) 0.0004(6) 0.0050(6)
C5 0.0208(8) 0.0191(8) 0.0135(7) -0.0018(6) -0.0016(6) 0.0042(6)
C6 0.0195(8) 0.0228(9) 0.0159(8) -0.0064(6) -0.0032(6) 0.0054(6)
C7 0.0249(9) 0.0408(11) 0.0204(9) -0.0044(8) -0.0070(7) 0.0098(8)
C8 0.0211(9) 0.0527(13) 0.0313(10) -0.0113(9) -0.0119(8) 0.0122(9)
C9 0.0142(8) 0.0409(11) 0.0389(11) -0.0120(9) -0.0017(7) 0.0019(8)
C10 0.0187(8) 0.0271(9) 0.0280(9) -0.0068(7) 0.0018(7) -0.0006(7)
N11 0.0153(6) 0.0203(7) 0.0199(7) -0.0052(6) -0.0013(5) 0.0011(5)
C12 0.0129(7) 0.0213(8) 0.0119(7) -0.0011(6) 0.0002(6) -0.0025(6)
C13 0.0165(8) 0.0184(8) 0.0174(8) -0.0012(6) -0.0006(6) -0.0028(6)
C14 0.0160(8) 0.0246(9) 0.0171(8) -0.0048(6) 0.0005(6) -0.0023(6)
C15 0.0229(8) 0.0290(9) 0.0139(8) -0.0013(7) 0.0038(6) -0.0045(7)
C16 0.0237(8) 0.0227(9) 0.0170(8) 0.0022(6) 0.0006(6) -0.0031(7)
C17 0.0154(7) 0.0208(8) 0.0146(7) -0.0030(6) -0.0012(6) -0.0010(6)
O18 0.0177(6) 0.0198(6) 0.0164(5) -0.0022(4) 0.0000(4) 0.0007(4)
C19 0.0184(8) 0.0163(8) 0.0166(8) 0.0029(6) -0.0016(6) 0.0000(6)
C20 0.0277(9) 0.0234(8) 0.0142(8) -0.0007(6) -0.0029(7) 0.0018(7)
C21 0.0267(9) 0.0245(9) 0.0211(8) 0.0002(7) -0.0089(7) -0.0020(7)
C22 0.0202(8) 0.0239(9) 0.0246(9) 0.0044(7) -0.0048(7) -0.0010(7)
C23 0.0206(8) 0.0207(8) 0.0184(8) 0.0017(6) -0.0002(6) 0.0009(6)
C24 0.0193(8) 0.0160(8) 0.0151(7) 0.0020(6) -0.0022(6) -0.0014(6)
C25 0.0183(8) 0.0198(8) 0.0131(7) 0.0008(6) 0.0042(6) 0.0012(6)
C26 0.0247(9) 0.0258(9) 0.0232(9) -0.0012(7) -0.0032(7) 0.0019(7)
C27 0.0367(11) 0.0350(11) 0.0279(10) 0.0010(8) -0.0068(8) 0.0123(9)
C28 0.0486(12) 0.0249(10) 0.0230(9) 0.0049(7) 0.0060(8) 0.0121(9)
C29 0.0391(11) 0.0194(9) 0.0240(9) -0.0001(7) 0.0116(8) -0.0021(8)
C30 0.0235(9) 0.0229(9) 0.0193(8) -0.0013(7) 0.0057(7) -0.0023(7)
C31 0.0145(7) 0.0176(8) 0.0187(8) 0.0008(6) -0.0011(6) -0.0015(6)
C32 0.0221(9) 0.0319(10) 0.0182(8) 0.0002(7) -0.0004(7) -0.0078(7)
C33 0.0273(10) 0.0392(11) 0.0243(9) 0.0047(8) -0.0106(8) -0.0115(8)
C34 0.0169(9) 0.0320(10) 0.0455(12) -0.0006(9) -0.0097(8) -0.0026(7)
C35 0.0174(9) 0.0358(11) 0.0446(12) -0.0149(9) 0.0052(8) -0.0004(8)
C36 0.0181(8) 0.0292(9) 0.0251(9) -0.0091(7) 0.0016(7) -0.0025(7)
C37 0.0186(8) 0.0157(8) 0.0192(8) -0.0027(6) 0.0010(6) -0.0002(6)
C38 0.0289(9) 0.0230(9) 0.0236(9) 0.0017(7) -0.0033(7) -0.0042(7)
C39 0.0419(12) 0.0243(9) 0.0295(10) 0.0042(8) 0.0029(8) -0.0082(8)
C40 0.0345(11) 0.0252(10) 0.0419(12) -0.0036(8) 0.0059(9) -0.0111(8)
C41 0.0284(10) 0.0353(11) 0.0366(11) -0.0087(9) -0.0051(8) -0.0086(8)
C42 0.0250(9) 0.0263(9) 0.0227(9) -0.0023(7) -0.0026(7) -0.0020(7)
C43 0.0189(8) 0.0206(8) 0.0146(7) -0.0023(6) -0.0019(6) 0.0041(6)
C44 0.0331(10) 0.0244(9) 0.0270(9) 0.0023(7) 0.0079(8) 0.0061(8)
C45 0.0378(11) 0.0368(11) 0.0292(10) 0.0041(8) 0.0143(9) 0.0092(9)
C46 0.0350(11) 0.0364(11) 0.0248(9) -0.0050(8) 0.0044(8) 0.0154(9)
C47 0.0421(12) 0.0229(10) 0.0422(12) -0.0039(8) 0.0066(9) 0.0095(8)
C48 0.0344(10) 0.0225(9) 0.0318(10) 0.0018(8) 0.0081(8) 0.0047(8)
C49 0.0252(9) 0.0284(9) 0.0226(9) -0.0062(7) 0.0069(7) -0.0008(7)
C50 0.0210(9) 0.0474(12) 0.0368(11) -0.0033(9) -0.0073(8) 0.0000(9)

loop_
_atom_type_symbol
_atom_type_description
_atom_type_scat_dispersion_real
_atom_type_scat_dispersion_imag
_atom_type_scat_source
C C 0.0033 0.0016 'International Tables Vol C Tables 4.2.6.8 and 6.1.1.4'
H H 0.0000 0.0000 'International Tables Vol C Tables 4.2.6.8 and 6.1.1.4'
N N 0.0061 0.0033 'International Tables Vol C Tables 4.2.6.8 and 6.1.1.4'
O O 0.0106 0.0060 'International Tables Vol C Tables 4.2.6.8 and 6.1.1.4'
P P 0.1023 0.0942 'International Tables Vol C Tables 4.2.6.8 and 6.1.1.4'
Cu Cu 0.3201 1.2651 'International Tables Vol C Tables 4.2.6.8 and 6.1.1.4'

loop_
_geom_angle_atom_site_label_1
_geom_angle_atom_site_label_2
_geom_angle_atom_site_label_3
_geom_angle
N1 Cu1 N11 80.26(5)
N1 Cu1 P2 115.95(4)
N11 Cu1 P2 117.98(4)
N1 Cu1 P1 108.45(4)
N11 Cu1 P1 114.43(4)
P2 Cu1 P1 114.812(17)
C31 P1 C25 103.83(7)
C31 P1 C12 102.07(7)
C25 P1 C12 102.74(7)
C31 P1 Cu1 110.06(5)
C25 P1 Cu1 115.11(5)
C12 P1 Cu1 121.02(5)
C37 P2 C24 105.66(7)
C37 P2 C43 102.02(8)
C24 P2 C43 102.04(7)
C37 P2 Cu1 118.45(6)
C24 P2 Cu1 107.81(5)
C43 P2 Cu1 119.01(6)
C5 N1 N2 105.15(13)
C5 N1 Cu1 112.23(11)
N2 N1 Cu1 142.12(11)
N3 N2 N1 108.70(13)
N2 N3 N4 109.86(13)
C5 N4 N3 104.34(13)
N4 C5 N1 111.96(15)
N4 C5 C6 128.48(15)
N1 C5 C6 119.54(14)
N11 C6 C7 122.80(16)
N11 C6 C5 114.09(14)
C7 C6 C5 123.11(16)
C8 C7 C6 118.41(18)
C8 C7 H7 120.8
C6 C7 H7 120.8
C9 C8 C7 119.23(17)
C9 C8 H8 120.4
C7 C8 H8 120.4
C8 C9 C10 119.17(17)
C8 C9 H9 120.4
C10 C9 H9 120.4
N11 C10 C9 122.66(18)
N11 C10 H10 118.7
C9 C10 H10 118.7
C10 N11 C6 117.70(15)
C10 N11 Cu1 128.57(12)
C6 N11 Cu1 113.02(11)
C17 C12 C13 117.44(14)
C17 C12 P1 119.47(12)
C13 C12 P1 123.08(12)
C14 C13 C12 121.77(15)
C14 C13 H13 119.1
C12 C13 H13 119.1
C15 C14 C13 118.53(15)
C15 C14 C49 120.84(15)
C13 C14 C49 120.60(16)
C16 C15 C14 121.08(15)
C16 C15 H15 119.5
C14 C15 H15 119.5
C17 C16 C15 119.50(16)
C17 C16 H16 120.2
C15 C16 H16 120.2
C16 C17 O18 118.18(15)
C16 C17 C12 121.66(15)
O18 C17 C12 120.00(14)
C19 O18 C17 118.27(12)
C20 C19 O18 123.43(15)
C20 C19 C24 121.46(15)
O18 C19 C24 115.11(14)
C19 C20 C21 119.03(16)
C19 C20 H20 120.5
C21 C20 H20 120.5
C22 C21 C20 121.47(16)
C22 C21 H21 119.3
C20 C21 H21 119.3
C21 C22 C23 118.43(16)
C21 C22 C50 120.80(16)
C23 C22 C50 120.76(17)
C24 C23 C22 121.29(16)
C24 C23 H23 119.4
C22 C23 H23 119.4
C19 C24 C23 118.28(15)
C19 C24 P2 116.90(12)
C23 C24 P2 124.08(13)
C30 C25 C26 118.65(16)
C30 C25 P1 123.48(13)
C26 C25 P1 117.86(13)
C27 C26 C25 120.61(17)
C27 C26 H26 119.7
C25 C26 H26 119.7
C28 C27 C26 120.15(18)
C28 C27 H27 119.9
C26 C27 H27 119.9
C27 C28 C29 119.71(17)
C27 C28 H28 120.1
C29 C28 H28 120.1
C28 C29 C30 120.49(18)
C28 C29 H29 119.8
C30 C29 H29 119.8
C29 C30 C25 120.39(17)
C29 C30 H30 119.8
C25 C30 H30 119.8
C36 C31 C32 119.13(15)
C36 C31 P1 118.32(12)
C32 C31 P1 122.49(13)
C33 C32 C31 120.38(17)
C33 C32 H32 119.8
C31 C32 H32 119.8
C34 C33 C32 120.15(17)
C34 C33 H33 119.9
C32 C33 H33 119.9
C33 C34 C35 119.84(17)
C33 C34 H34 120.1
C35 C34 H34 120.1
C34 C35 C36 120.65(18)
C34 C35 H35 119.7
C36 C35 H35 119.7
C35 C36 C31 119.81(17)
C35 C36 H36 120.1
C31 C36 H36 120.1
C38 C37 C42 118.99(16)
C38 C37 P2 123.30(13)
C42 C37 P2 117.67(13)
C39 C38 C37 120.42(17)
C39 C38 H38 119.8
C37 C38 H38 119.8
C40 C39 C38 120.19(18)
C40 C39 H39 119.9
C38 C39 H39 119.9
C39 C40 C41 120.03(18)
C39 C40 H40 120.0
C41 C40 H40 120.0
C40 C41 C42 119.96(18)
C40 C41 H41 120.0
C42 C41 H41 120.0
C41 C42 C37 120.38(17)
C41 C42 H42 119.8
C37 C42 H42 119.8
C44 C43 C48 118.79(16)
C44 C43 P2 118.30(13)
C48 C43 P2 122.83(14)
C43 C44 C45 120.65(18)
C43 C44 H44 119.7
C45 C44 H44 119.7
C46 C45 C44 119.92(19)
C46 C45 H45 120.0
C44 C45 H45 120.0
C47 C46 C45 119.91(18)
C47 C46 H46 120.0
C45 C46 H46 120.0
C46 C47 C48 120.50(19)
C46 C47 H47 119.7
C48 C47 H47 119.7
C47 C48 C43 120.15(18)
C47 C48 H48 119.9
C43 C48 H48 119.9
C14 C49 H49A 109.5
C14 C49 H49B 109.5
H49A C49 H49B 109.5
C14 C49 H49C 109.5
H49A C49 H49C 109.5
H49B C49 H49C 109.5
C22 C50 H50A 109.5
C22 C50 H50B 109.5
H50A C50 H50B 109.5
C22 C50 H50C 109.5
H50A C50 H50C 109.5
H50B C50 H50C 109.5

loop_
_geom_bond_atom_site_label_1
_geom_bond_atom_site_label_2
_geom_bond_distance
Cu1 N1 2.0614(14)
Cu1 N11 2.1024(14)
Cu1 P2 2.2436(5)
Cu1 P1 2.2844(5)
P1 C31 1.8312(16)
P1 C25 1.8364(17)
P1 C12 1.8406(16)
P2 C37 1.8224(17)
P2 C24 1.8250(16)
P2 C43 1.8297(16)
N1 C5 1.336(2)
N1 N2 1.3439(19)
N2 N3 1.320(2)
N3 N4 1.350(2)
N4 C5 1.330(2)
C5 C6 1.464(2)
C6 N11 1.353(2)
C6 C7 1.393(2)
C7 C8 1.384(3)
C7 H7 0.9500
C8 C9 1.382(3)
C8 H8 0.9500
C9 C10 1.385(3)
C9 H9 0.9500
C10 N11 1.346(2)
C10 H10 0.9500
C12 C17 1.400(2)
C12 C13 1.402(2)
C13 C14 1.400(2)
C13 H13 0.9500
C14 C15 1.389(2)
C14 C49 1.511(2)
C15 C16 1.386(2)
C15 H15 0.9500
C16 C17 1.384(2)
C16 H16 0.9500
C17 O18 1.3919(19)
O18 C19 1.3909(19)
C19 C20 1.384(2)
C19 C24 1.395(2)
C20 C21 1.390(3)
C20 H20 0.9500
C21 C22 1.388(3)
C21 H21 0.9500
C22 C23 1.400(2)
C22 C50 1.508(2)
C23 C24 1.398(2)
C23 H23 0.9500
C25 C30 1.396(2)
C25 C26 1.397(2)
C26 C27 1.392(3)
C26 H26 0.9500
C27 C28 1.382(3)
C27 H27 0.9500
C28 C29 1.385(3)
C28 H28 0.9500
C29 C30 1.389(3)
C29 H29 0.9500
C30 H30 0.9500
C31 C36 1.392(2)
C31 C32 1.395(2)
C32 C33 1.389(2)
C32 H32 0.9500
C33 C34 1.378(3)
C33 H33 0.9500
C34 C35 1.381(3)
C34 H34 0.9500
C35 C36 1.391(2)
C35 H35 0.9500
C36 H36 0.9500
C37 C38 1.392(2)
C37 C42 1.393(2)
C38 C39 1.388(3)
C38 H38 0.9500
C39 C40 1.381(3)
C39 H39 0.9500
C40 C41 1.384(3)
C40 H40 0.9500
C41 C42 1.392(3)
C41 H41 0.9500
C42 H42 0.9500
C43 C44 1.388(2)
C43 C48 1.392(2)
C44 C45 1.389(3)
C44 H44 0.9500
C45 C46 1.382(3)
C45 H45 0.9500
C46 C47 1.372(3)
C46 H46 0.9500
C47 C48 1.390(3)
C47 H47 0.9500
C48 H48 0.9500
C49 H49A 0.9800
C49 H49B 0.9800
C49 H49C 0.9800
C50 H50A 0.9800
C50 H50B 0.9800
C50 H50C 0.9800

loop_
_geom_hbond_atom_site_label_D
_geom_hbond_atom_site_label_H
_geom_hbond_atom_site_label_A
_geom_hbond_distance_DH
_geom_hbond_distance_HA
_geom_hbond_distance_DA
_geom_hbond_angle_DHA
_geom_hbond_site_symmetry_A
C44 H44 N2 0.95 2.57 3.483(2) 161.3 .
C9 H9 N2 0.95 2.60 3.327(2) 134.0 1_655
C47 H47 N2 0.95 2.58 3.418(2) 147.5 2_556

loop_
_geom_torsion_atom_site_label_1
_geom_torsion_atom_site_label_2
_geom_torsion_atom_site_label_3
_geom_torsion_atom_site_label_4
_geom_torsion
N1 Cu1 P1 C31 67.03(7)
N11 Cu1 P1 C31 154.50(7)
P2 Cu1 P1 C31 -64.46(6)
N1 Cu1 P1 C25 -49.85(7)
N11 Cu1 P1 C25 37.61(7)
P2 Cu1 P1 C25 178.66(6)
N1 Cu1 P1 C12 -174.32(7)
N11 Cu1 P1 C12 -86.86(7)
P2 Cu1 P1 C12 54.19(6)
N1 Cu1 P2 C37 133.57(7)
N11 Cu1 P2 C37 40.96(8)
P1 Cu1 P2 C37 -98.65(6)
N1 Cu1 P2 C24 -106.66(7)
N11 Cu1 P2 C24 160.73(7)
P1 Cu1 P2 C24 21.13(6)
N1 Cu1 P2 C43 8.73(8)
N11 Cu1 P2 C43 -83.88(8)
P1 Cu1 P2 C43 136.52(6)
N11 Cu1 N1 C5 -0.47(11)
P2 Cu1 N1 C5 -116.95(10)
P1 Cu1 N1 C5 112.18(11)
N11 Cu1 N1 N2 169.72(18)
P2 Cu1 N1 N2 53.24(19)
P1 Cu1 N1 N2 -77.63(18)
C5 N1 N2 N3 0.17(17)
Cu1 N1 N2 N3 -170.42(14)
N1 N2 N3 N4 0.12(18)
N2 N3 N4 C5 -0.36(18)
N3 N4 C5 N1 0.48(19)
N3 N4 C5 C6 178.52(16)
N2 N1 C5 N4 -0.42(19)
Cu1 N1 C5 N4 173.36(11)
N2 N1 C5 C6 -178.65(14)
Cu1 N1 C5 C6 -4.87(19)
N4 C5 C6 N11 -167.75(16)
N1 C5 C6 N11 10.2(2)
N4 C5 C6 C7 13.2(3)
N1 C5 C6 C7 -168.94(16)
N11 C6 C7 C8 1.0(3)
C5 C6 C7 C8 -179.94(17)
C6 C7 C8 C9 0.6(3)
C7 C8 C9 C10 -1.2(3)
C8 C9 C10 N11 0.3(3)
C9 C10 N11 C6 1.3(3)
C9 C10 N11 Cu1 -168.36(14)
C7 C6 N11 C10 -2.0(2)
C5 C6 N11 C10 178.93(14)
C7 C6 N11 Cu1 169.27(14)
C5 C6 N11 Cu1 -9.83(17)
N1 Cu1 N11 C10 175.97(15)
P2 Cu1 N11 C10 -69.72(15)
P1 Cu1 N11 C10 70.03(15)
N1 Cu1 N11 C6 5.89(11)
P2 Cu1 N11 C6 120.20(10)
P1 Cu1 N11 C6 -100.05(11)
C31 P1 C12 C17 86.32(13)
C25 P1 C12 C17 -166.28(12)
Cu1 P1 C12 C17 -36.22(14)
C31 P1 C12 C13 -94.84(14)
C25 P1 C12 C13 12.56(15)
Cu1 P1 C12 C13 142.62(11)
C17 C12 C13 C14 0.9(2)
P1 C12 C13 C14 -177.96(12)
C12 C13 C14 C15 -0.6(2)
C12 C13 C14 C49 177.33(15)
C13 C14 C15 C16 0.0(2)
C49 C14 C15 C16 -177.90(16)
C14 C15 C16 C17 0.2(3)
C15 C16 C17 O18 175.58(14)
C15 C16 C17 C12 0.1(2)
C13 C12 C17 C16 -0.7(2)
P1 C12 C17 C16 178.23(13)
C13 C12 C17 O18 -176.05(13)
P1 C12 C17 O18 2.9(2)
C16 C17 O18 C19 101.34(17)
C12 C17 O18 C19 -83.13(18)
C17 O18 C19 C20 -29.9(2)
C17 O18 C19 C24 151.09(14)
O18 C19 C20 C21 178.86(15)
C24 C19 C20 C21 -2.2(3)
C19 C20 C21 C22 1.1(3)
C20 C21 C22 C23 0.9(3)
C20 C21 C22 C50 -177.61(18)
C21 C22 C23 C24 -1.8(3)
C50 C22 C23 C24 176.63(17)
C20 C19 C24 C23 1.2(2)
O18 C19 C24 C23 -179.73(14)
C20 C19 C24 P2 171.80(13)
O18 C19 C24 P2 -9.15(19)
C22 C23 C24 C19 0.8(2)
C22 C23 C24 P2 -169.03(13)
C37 P2 C24 C19 68.77(14)
C43 P2 C24 C19 175.09(13)
Cu1 P2 C24 C19 -58.80(13)
C37 P2 C24 C23 -121.26(14)
C43 P2 C24 C23 -14.94(16)
Cu1 P2 C24 C23 111.17(14)
C31 P1 C25 C30 16.52(15)
C12 P1 C25 C30 -89.53(14)
Cu1 P1 C25 C30 136.88(12)
C31 P1 C25 C26 -162.05(13)
C12 P1 C25 C26 91.90(14)
Cu1 P1 C25 C26 -41.69(14)
C30 C25 C26 C27 0.7(3)
P1 C25 C26 C27 179.33(14)
C25 C26 C27 C28 -0.8(3)
C26 C27 C28 C29 0.3(3)
C27 C28 C29 C30 0.3(3)
C28 C29 C30 C25 -0.4(3)
C26 C25 C30 C29 -0.1(2)
P1 C25 C30 C29 -178.61(13)
C25 P1 C31 C36 95.48(14)
C12 P1 C31 C36 -157.96(14)
Cu1 P1 C31 C36 -28.24(15)
C25 P1 C31 C32 -87.64(15)
C12 P1 C31 C32 18.91(16)
Cu1 P1 C31 C32 148.64(13)
C36 C31 C32 C33 2.1(3)
P1 C31 C32 C33 -174.77(14)
C31 C32 C33 C34 -1.0(3)
C32 C33 C34 C35 -1.0(3)
C33 C34 C35 C36 2.0(3)
C34 C35 C36 C31 -0.9(3)
C32 C31 C36 C35 -1.1(3)
P1 C31 C36 C35 175.86(15)
C24 P2 C37 C38 9.65(17)
C43 P2 C37 C38 -96.69(15)
Cu1 P2 C37 C38 130.53(13)
C24 P2 C37 C42 -172.95(13)
C43 P2 C37 C42 80.71(14)
Cu1 P2 C37 C42 -52.07(15)
C42 C37 C38 C39 -0.9(3)
P2 C37 C38 C39 176.45(15)
C37 C38 C39 C40 -0.3(3)
C38 C39 C40 C41 0.6(3)
C39 C40 C41 C42 0.3(3)
C40 C41 C42 C37 -1.5(3)
C38 C37 C42 C41 1.8(3)
P2 C37 C42 C41 -175.72(15)
C37 P2 C43 C44 -161.55(14)
C24 P2 C43 C44 89.32(15)
Cu1 P2 C43 C44 -29.10(16)
C37 P2 C43 C48 21.50(17)
C24 P2 C43 C48 -87.62(16)
Cu1 P2 C43 C48 153.95(14)
C48 C43 C44 C45 2.7(3)
P2 C43 C44 C45 -174.37(15)
C43 C44 C45 C46 -1.7(3)
C44 C45 C46 C47 -0.7(3)
C45 C46 C47 C48 2.1(3)
C46 C47 C48 C43 -1.1(3)
C44 C43 C48 C47 -1.3(3)
P2 C43 C48 C47 175.60(15)
